data_4328842
loop_
_publ_author_name
'Andreas Gl\"ockner'
'Thomas Bannenberg'
'Constantin G. Daniliuc'
'Peter G. Jones'
'Matthias Tamm'

_publ_contact_author
;
        Peter G. Jones
        Institut f\"ur Anorganische und Analytische Chemie
        Technische Universit\"at Braunschweig
        Postfach 3329
        38023 Braunschweig
        Germany
;
_publ_contact_author_email p.jones@tu-bs.de
_publ_contact_author_fax '049 531 391-5387'
_publ_contact_author_phone '049 531 391-5382'
_publ_section_title
;
 From a Cycloheptatrienylzirconium Allyl Complex to a
 Cycloheptatrienylzirconium Imidazolin-2-iminato "Pogo Stick" Complex with
 Imido-Type Reactivity
;
_journal_name_full 'Inorganic Chemistry'
_journal_page_first 4368
_journal_page_last 4378
_journal_paper_doi 10.1021/ic300129z
_journal_volume 51
_journal_year 2012
_chemical_formula_sum 'C43 H52 N4 Zr'
_chemical_formula_weight 716.11
_chemical_name_systematic
; 
 ? 
;
_space_group_IT_number 2
_symmetry_cell_setting triclinic
_symmetry_space_group_name_Hall '-P 1'
_symmetry_space_group_name_H-M 'P -1'
_atom_sites_solution_hydrogens geom
_atom_sites_solution_primary direct
_atom_sites_solution_secondary difmap
_audit_creation_method SHELXL-97
_cell_angle_alpha 71.289(3)
_cell_angle_beta 81.447(3)
_cell_angle_gamma 69.055(4)
_cell_formula_units_Z 2
_cell_length_a 10.3414(4)
_cell_length_b 12.1335(4)
_cell_length_c 17.2704(6)
_cell_measurement_reflns_used 25330
_cell_measurement_temperature 100(2)
_cell_measurement_theta_max 75.7649
_cell_measurement_theta_min 4.0733
_cell_volume 1915.47(13)
_computing_cell_refinement
; 
CrysAlisPro, Oxford Diffraction Ltd., 
Version 1.171.33.52 (release 06-11-2009 CrysAlis171 .NET) 
(compiled Nov  6 2009,16:24:50) 
;
_computing_data_collection
; 
CrysAlisPro, Oxford Diffraction Ltd., 
Version 1.171.33.52 (release 06-11-2009 CrysAlis171 .NET) 
(compiled Nov  6 2009,16:24:50) 
;
_computing_data_reduction
; 
CrysAlisPro, Oxford Diffraction Ltd., 
Version 1.171.33.52 (release 06-11-2009 CrysAlis171 .NET) 
(compiled Nov  6 2009,16:24:50) 
;
_computing_molecular_graphics 'BRUKER XP'
_computing_publication_material SHELXL-97
_computing_structure_refinement 'SHELXL-97 (Sheldrick, 1997)'
_computing_structure_solution 'SHELXS-97 (Sheldrick, 1990)'
_diffrn_ambient_temperature 100(2)
_diffrn_detector_area_resol_mean 10.3543
_diffrn_measured_fraction_theta_full 0.998
_diffrn_measured_fraction_theta_max 0.983
_diffrn_measurement_device_type 'Xcalibur, Atlas, Nova'
_diffrn_measurement_method '\w scans'
_diffrn_radiation_monochromator mirror
_diffrn_radiation_source 'Nova (Cu) X-ray Source'
_diffrn_radiation_type 'Cu K\a'
_diffrn_radiation_wavelength 1.54184
_diffrn_reflns_av_R_equivalents 0.0230
_diffrn_reflns_av_sigmaI/netI 0.0156
_diffrn_reflns_limit_h_max 12
_diffrn_reflns_limit_h_min -12
_diffrn_reflns_limit_k_max 15
_diffrn_reflns_limit_k_min -14
_diffrn_reflns_limit_l_max 21
_diffrn_reflns_limit_l_min -20
_diffrn_reflns_number 28284
_diffrn_reflns_theta_full 72.50
_diffrn_reflns_theta_max 75.99
_diffrn_reflns_theta_min 4.08
_exptl_absorpt_coefficient_mu 2.599
_exptl_absorpt_correction_T_max 1.00000
_exptl_absorpt_correction_T_min 0.88519
_exptl_absorpt_correction_type multi-scan
_exptl_absorpt_process_details
; 
CrysAlisPro, Oxford Diffraction Ltd., 
Version 1.171.33.52 (release 06-11-2009 CrysAlis171 .NET) 
(compiled Nov  6 2009,16:24:50) 
;
_exptl_crystal_colour red
_exptl_crystal_density_diffrn 1.242
_exptl_crystal_description prism
_exptl_crystal_F_000 756
_exptl_crystal_size_max 0.18
_exptl_crystal_size_mid 0.16
_exptl_crystal_size_min 0.10
_refine_diff_density_max 0.404
_refine_diff_density_min -0.483
_refine_diff_density_rms 0.052
_refine_ls_extinction_method none
_refine_ls_goodness_of_fit_ref 1.130
_refine_ls_hydrogen_treatment mixed
_refine_ls_matrix_type full
_refine_ls_number_parameters 471
_refine_ls_number_reflns 7850
_refine_ls_number_restraints 0
_refine_ls_restrained_S_all 1.130
_refine_ls_R_factor_all 0.0289
_refine_ls_R_factor_gt 0.0280
_refine_ls_shift/su_max 0.001
_refine_ls_shift/su_mean 0.000
_refine_ls_structure_factor_coef Fsqd
_refine_ls_weighting_details 'calc w=1/[\s^2^(Fo^2^)+(0.0295P)^2^+1.2379P] where P=(Fo^2^+2Fc^2^)/3'
_refine_ls_weighting_scheme calc
_refine_ls_wR_factor_gt 0.0688
_refine_ls_wR_factor_ref 0.0693
_reflns_number_gt 7557
_reflns_number_total 7850
_reflns_threshold_expression >2sigma(I)
_cod_data_source_file ic300129z_si_001_5.cif
_cod_data_source_block andyg14
_cod_original_cell_volume 1915.46(12)
_cod_database_code 4328842

loop_
_symmetry_equiv_pos_as_xyz
'x, y, z'
'-x, -y, -z'

loop_
_atom_site_label
_atom_site_type_symbol
_atom_site_fract_x
_atom_site_fract_y
_atom_site_fract_z
_atom_site_U_iso_or_equiv
_atom_site_adp_type
_atom_site_occupancy
_atom_site_symmetry_multiplicity
_atom_site_calc_flag
_atom_site_refinement_flags
Zr Zr 0.568272(13) 0.550322(12) 0.742293(8) 0.01964(5) Uani 1 1 d .
N1 N 0.42170(14) 0.47167(13) 0.78327(9) 0.0236(3) Uani 1 1 d .
N2 N 0.35829(13) 0.29036(12) 0.83731(8) 0.0195(3) Uani 1 1 d .
N3 N 0.18979(13) 0.46454(12) 0.79342(8) 0.0197(3) Uani 1 1 d .
N4 N 0.32157(15) 0.85089(14) 0.68459(10) 0.0290(3) Uani 1 1 d .
C1 C 0.7459(2) 0.4785(2) 0.65282(16) 0.0459(6) Uani 1 1 d .
H1 H 0.744(3) 0.440(3) 0.6168(17) 0.057(8) Uiso 1 1 d .
C2 C 0.7841(2) 0.3977(2) 0.73193(18) 0.0465(6) Uani 1 1 d .
H2 H 0.794(3) 0.317(3) 0.7392(18) 0.067(9) Uiso 1 1 d .
C3 C 0.77956(19) 0.4263(2) 0.80485(16) 0.0438(6) Uani 1 1 d .
H3 H 0.787(3) 0.362(2) 0.8531(16) 0.051(7) Uiso 1 1 d .
C4 C 0.7410(2) 0.5449(2) 0.81738(13) 0.0375(5) Uani 1 1 d .
H4 H 0.737(3) 0.548(2) 0.8699(17) 0.050(7) Uiso 1 1 d .
C5 C 0.7118(2) 0.66081(19) 0.75658(13) 0.0334(4) Uani 1 1 d .
H5 H 0.687(3) 0.729(2) 0.7769(15) 0.048(7) Uiso 1 1 d .
C6 C 0.7031(2) 0.68740(19) 0.67193(13) 0.0343(4) Uani 1 1 d .
H6 H 0.668(3) 0.772(2) 0.6441(16) 0.049(7) Uiso 1 1 d .
C7 C 0.7107(2) 0.6083(2) 0.62575(13) 0.0401(5) Uani 1 1 d .
H7 H 0.687(3) 0.648(3) 0.5728(17) 0.055(8) Uiso 1 1 d .
C8 C 0.33231(16) 0.41645(14) 0.80265(9) 0.0195(3) Uani 1 1 d .
C9 C 0.23572(17) 0.26324(15) 0.84666(10) 0.0218(3) Uani 1 1 d .
H9 H 0.2268 0.1836 0.8683 0.026 Uiso 1 1 calc R
C10 C 0.13226(16) 0.37005(15) 0.81951(10) 0.0217(3) Uani 1 1 d .
H10 H 0.0373 0.3794 0.8183 0.026 Uiso 1 1 calc R
C11 C 0.49739(16) 0.20660(14) 0.84955(10) 0.0200(3) Uani 1 1 d .
C12 C 0.56123(17) 0.18631(14) 0.92122(10) 0.0215(3) Uani 1 1 d .
C13 C 0.70090(18) 0.11354(16) 0.92800(11) 0.0260(3) Uani 1 1 d .
H13 H 0.7472 0.0980 0.9759 0.031 Uiso 1 1 calc R
C14 C 0.77297(18) 0.06364(16) 0.86631(12) 0.0281(4) Uani 1 1 d .
H14 H 0.8684 0.0157 0.8717 0.034 Uiso 1 1 calc R
C15 C 0.70647(18) 0.08333(16) 0.79676(11) 0.0267(4) Uani 1 1 d .
H15 H 0.7567 0.0476 0.7551 0.032 Uiso 1 1 calc R
C16 C 0.56694(17) 0.15484(15) 0.78677(10) 0.0228(3) Uani 1 1 d .
C17 C 0.48412(18) 0.23931(16) 0.98994(10) 0.0246(3) Uani 1 1 d .
H17 H 0.3877 0.2910 0.9725 0.030 Uiso 1 1 calc R
C18 C 0.4750(2) 0.13456(17) 1.06686(11) 0.0313(4) Uani 1 1 d .
H18A H 0.4243 0.0876 1.0551 0.038 Uiso 1 1 calc R
H18B H 0.4263 0.1693 1.1113 0.038 Uiso 1 1 calc R
H18C H 0.5687 0.0798 1.0833 0.038 Uiso 1 1 calc R
C19 C 0.5514(2) 0.32133(19) 1.00789(13) 0.0373(4) Uani 1 1 d .
H19A H 0.6455 0.2720 1.0264 0.045 Uiso 1 1 calc R
H19B H 0.4965 0.3569 1.0507 0.045 Uiso 1 1 calc R
H19C H 0.5554 0.3878 0.9581 0.045 Uiso 1 1 calc R
C20 C 0.49726(19) 0.17622(17) 0.70961(11) 0.0275(4) Uani 1 1 d .
H20 H 0.3961 0.2203 0.7169 0.033 Uiso 1 1 calc R
C21 C 0.5536(2) 0.25766(19) 0.63562(12) 0.0361(4) Uani 1 1 d .
H21A H 0.5409 0.3360 0.6456 0.043 Uiso 1 1 calc R
H21B H 0.5037 0.2735 0.5871 0.043 Uiso 1 1 calc R
H21C H 0.6526 0.2157 0.6267 0.043 Uiso 1 1 calc R
C22 C 0.5131(2) 0.05392(19) 0.69459(12) 0.0365(4) Uani 1 1 d .
H22A H 0.6114 0.0100 0.6856 0.044 Uiso 1 1 calc R
H22B H 0.4623 0.0706 0.6462 0.044 Uiso 1 1 calc R
H22C H 0.4756 0.0031 0.7423 0.044 Uiso 1 1 calc R
C23 C 0.11940(16) 0.59249(14) 0.75378(10) 0.0202(3) Uani 1 1 d .
C24 C 0.13408(16) 0.63538(16) 0.66856(10) 0.0228(3) Uani 1 1 d .
C25 C 0.06703(18) 0.76044(16) 0.63128(11) 0.0267(4) Uani 1 1 d .
H25 H 0.0754 0.7926 0.5736 0.032 Uiso 1 1 calc R
C26 C -0.01113(18) 0.83798(16) 0.67698(11) 0.0272(4) Uani 1 1 d .
H26 H -0.0557 0.9228 0.6505 0.033 Uiso 1 1 calc R
C27 C -0.02503(17) 0.79288(15) 0.76113(11) 0.0251(3) Uani 1 1 d .
H27 H -0.0802 0.8470 0.7918 0.030 Uiso 1 1 calc R
C28 C 0.04084(16) 0.66890(15) 0.80163(10) 0.0221(3) Uani 1 1 d .
C29 C 0.21317(18) 0.54820(17) 0.61826(10) 0.0269(4) Uani 1 1 d .
H29 H 0.2791 0.4742 0.6551 0.032 Uiso 1 1 calc R
C30 C 0.1133(2) 0.5046(2) 0.58880(13) 0.0381(4) Uani 1 1 d .
H30A H 0.0630 0.4656 0.6360 0.046 Uiso 1 1 calc R
H30B H 0.1655 0.4448 0.5590 0.046 Uiso 1 1 calc R
H30C H 0.0471 0.5754 0.5525 0.046 Uiso 1 1 calc R
C31 C 0.2980(2) 0.6045(2) 0.54695(13) 0.0399(5) Uani 1 1 d .
H31A H 0.2355 0.6723 0.5069 0.048 Uiso 1 1 calc R
H31B H 0.3558 0.5413 0.5209 0.048 Uiso 1 1 calc R
H31C H 0.3573 0.6360 0.5671 0.048 Uiso 1 1 calc R
C32 C 0.03088(17) 0.61870(15) 0.89427(10) 0.0237(3) Uani 1 1 d .
H32 H 0.0258 0.5338 0.9073 0.028 Uiso 1 1 calc R
C33 C -0.0983(2) 0.69455(18) 0.93318(12) 0.0323(4) Uani 1 1 d .
H33A H -0.0920 0.7758 0.9264 0.039 Uiso 1 1 calc R
H33B H -0.1052 0.6520 0.9916 0.039 Uiso 1 1 calc R
H33C H -0.1808 0.7045 0.9065 0.039 Uiso 1 1 calc R
C34 C 0.1616(2) 0.60693(19) 0.93256(12) 0.0334(4) Uani 1 1 d .
H34A H 0.2436 0.5582 0.9071 0.040 Uiso 1 1 calc R
H34B H 0.1578 0.5659 0.9914 0.040 Uiso 1 1 calc R
H34C H 0.1668 0.6892 0.9236 0.040 Uiso 1 1 calc R
C35 C 0.39735(18) 0.75012(16) 0.70507(12) 0.0286(4) Uani 1 1 d .
C36 C 0.23436(17) 0.97321(15) 0.65899(11) 0.0253(3) Uani 1 1 d .
C37 C 0.22615(19) 1.03301(16) 0.57522(12) 0.0289(4) Uani 1 1 d .
C38 C 0.1408(2) 1.15552(17) 0.55176(13) 0.0346(4) Uani 1 1 d .
H38 H 0.1327 1.2000 0.4953 0.042 Uiso 1 1 calc R
C39 C 0.0675(2) 1.21341(17) 0.60985(14) 0.0382(5) Uani 1 1 d .
H39 H 0.0082 1.2966 0.5927 0.046 Uiso 1 1 calc R
C40 C 0.0796(2) 1.15169(18) 0.69227(13) 0.0350(4) Uani 1 1 d .
H40 H 0.0296 1.1934 0.7312 0.042 Uiso 1 1 calc R
C41 C 0.16356(18) 1.02968(17) 0.71914(12) 0.0284(4) Uani 1 1 d .
C42 C 0.3062(2) 0.9673(2) 0.51382(13) 0.0413(5) Uani 1 1 d .
H42A H 0.2879 1.0238 0.4585 0.050 Uiso 1 1 calc R
H42B H 0.2774 0.8962 0.5197 0.050 Uiso 1 1 calc R
H42C H 0.4055 0.9388 0.5233 0.050 Uiso 1 1 calc R
C43 C 0.1793(2) 0.9601(2) 0.80818(13) 0.0379(4) Uani 1 1 d .
H43A H 0.1286 1.0158 0.8411 0.045 Uiso 1 1 calc R
H43B H 0.2777 0.9267 0.8207 0.045 Uiso 1 1 calc R
H43C H 0.1420 0.8923 0.8209 0.045 Uiso 1 1 calc R

loop_
_atom_site_aniso_label
_atom_site_aniso_U_11
_atom_site_aniso_U_22
_atom_site_aniso_U_33
_atom_site_aniso_U_23
_atom_site_aniso_U_13
_atom_site_aniso_U_12
Zr 0.01453(7) 0.01787(8) 0.02589(8) -0.00551(5) 0.00042(5) -0.00583(5)
N1 0.0157(6) 0.0198(7) 0.0318(7) -0.0030(6) -0.0018(5) -0.0055(5)
N2 0.0153(6) 0.0175(6) 0.0233(7) -0.0038(5) -0.0010(5) -0.0043(5)
N3 0.0144(6) 0.0188(6) 0.0240(7) -0.0038(5) -0.0017(5) -0.0049(5)
N4 0.0227(7) 0.0219(7) 0.0399(9) -0.0063(6) -0.0013(6) -0.0069(6)
C1 0.0317(11) 0.0629(15) 0.0647(15) -0.0465(13) 0.0228(10) -0.0257(10)
C2 0.0180(9) 0.0288(10) 0.094(2) -0.0261(12) 0.0117(10) -0.0068(8)
C3 0.0158(9) 0.0358(11) 0.0622(14) 0.0130(10) -0.0110(9) -0.0083(8)
C4 0.0246(9) 0.0600(14) 0.0323(10) -0.0093(9) -0.0045(8) -0.0213(9)
C5 0.0267(9) 0.0365(10) 0.0471(11) -0.0207(9) 0.0032(8) -0.0162(8)
C6 0.0264(9) 0.0300(10) 0.0439(11) -0.0033(8) 0.0036(8) -0.0150(8)
C7 0.0312(10) 0.0629(14) 0.0304(10) -0.0129(10) 0.0091(8) -0.0249(10)
C8 0.0154(7) 0.0190(7) 0.0208(7) -0.0040(6) -0.0007(6) -0.0035(6)
C9 0.0199(8) 0.0207(8) 0.0263(8) -0.0059(6) 0.0019(6) -0.0102(6)
C10 0.0161(7) 0.0243(8) 0.0251(8) -0.0059(6) 0.0017(6) -0.0093(6)
C11 0.0153(7) 0.0164(7) 0.0262(8) -0.0044(6) -0.0006(6) -0.0045(6)
C12 0.0206(8) 0.0170(7) 0.0251(8) -0.0039(6) -0.0007(6) -0.0062(6)
C13 0.0215(8) 0.0223(8) 0.0317(9) -0.0049(7) -0.0067(7) -0.0047(7)
C14 0.0170(8) 0.0207(8) 0.0407(10) -0.0066(7) -0.0006(7) -0.0016(6)
C15 0.0229(8) 0.0227(8) 0.0317(9) -0.0097(7) 0.0045(7) -0.0048(7)
C16 0.0231(8) 0.0185(7) 0.0260(8) -0.0052(6) 0.0009(6) -0.0078(6)
C17 0.0230(8) 0.0235(8) 0.0257(8) -0.0073(7) -0.0028(6) -0.0049(7)
C18 0.0319(10) 0.0297(9) 0.0287(9) -0.0058(7) 0.0004(7) -0.0090(8)
C19 0.0472(12) 0.0354(10) 0.0379(10) -0.0181(9) 0.0049(9) -0.0195(9)
C20 0.0266(9) 0.0297(9) 0.0260(8) -0.0099(7) 0.0023(7) -0.0086(7)
C21 0.0474(12) 0.0356(10) 0.0277(9) -0.0061(8) -0.0011(8) -0.0193(9)
C22 0.0453(12) 0.0402(11) 0.0332(10) -0.0129(8) 0.0022(8) -0.0242(9)
C23 0.0146(7) 0.0184(7) 0.0254(8) -0.0035(6) -0.0029(6) -0.0048(6)
C24 0.0168(7) 0.0257(8) 0.0253(8) -0.0051(7) -0.0027(6) -0.0077(6)
C25 0.0237(8) 0.0283(9) 0.0243(8) 0.0002(7) -0.0043(6) -0.0100(7)
C26 0.0235(8) 0.0202(8) 0.0329(9) -0.0001(7) -0.0075(7) -0.0056(7)
C27 0.0214(8) 0.0199(8) 0.0318(9) -0.0070(7) -0.0040(7) -0.0034(6)
C28 0.0175(7) 0.0220(8) 0.0256(8) -0.0044(6) -0.0030(6) -0.0066(6)
C29 0.0242(8) 0.0286(9) 0.0232(8) -0.0053(7) -0.0017(6) -0.0048(7)
C30 0.0415(11) 0.0387(11) 0.0420(11) -0.0199(9) 0.0061(9) -0.0182(9)
C31 0.0396(11) 0.0517(13) 0.0357(10) -0.0192(9) 0.0124(9) -0.0232(10)
C32 0.0228(8) 0.0208(8) 0.0252(8) -0.0053(6) -0.0015(6) -0.0056(6)
C33 0.0322(10) 0.0294(9) 0.0297(9) -0.0102(7) 0.0028(7) -0.0038(8)
C34 0.0329(10) 0.0374(10) 0.0286(9) -0.0057(8) -0.0064(7) -0.0117(8)
C35 0.0243(9) 0.0224(9) 0.0384(10) -0.0064(7) 0.0001(7) -0.0096(7)
C36 0.0197(8) 0.0179(8) 0.0367(9) -0.0059(7) -0.0035(7) -0.0054(6)
C37 0.0265(9) 0.0261(9) 0.0359(10) -0.0081(7) -0.0023(7) -0.0111(7)
C38 0.0338(10) 0.0265(9) 0.0410(11) 0.0000(8) -0.0120(8) -0.0116(8)
C39 0.0324(10) 0.0201(9) 0.0588(13) -0.0097(9) -0.0137(9) -0.0017(7)
C40 0.0259(9) 0.0293(10) 0.0525(12) -0.0204(9) -0.0044(8) -0.0037(7)
C41 0.0204(8) 0.0301(9) 0.0375(10) -0.0111(8) -0.0035(7) -0.0096(7)
C42 0.0448(12) 0.0416(11) 0.0396(11) -0.0153(9) 0.0059(9) -0.0164(10)
C43 0.0307(10) 0.0463(12) 0.0381(11) -0.0129(9) -0.0005(8) -0.0141(9)

loop_
_atom_type_symbol
_atom_type_description
_atom_type_scat_dispersion_real
_atom_type_scat_dispersion_imag
_atom_type_scat_source
C C 0.0181 0.0091 'International Tables Vol C Tables 4.2.6.8 and 6.1.1.4'
H H 0.0000 0.0000 'International Tables Vol C Tables 4.2.6.8 and 6.1.1.4'
N N 0.0311 0.0180 'International Tables Vol C Tables 4.2.6.8 and 6.1.1.4'
Zr Zr -0.1862 2.2449 'International Tables Vol C Tables 4.2.6.8 and 6.1.1.4'

loop_
_geom_angle_atom_site_label_1
_geom_angle_atom_site_label_2
_geom_angle_atom_site_label_3
_geom_angle
N1 Zr C1 120.91(7)
N1 Zr C4 127.25(7)
C1 Zr C4 86.31(8)
N1 Zr C3 111.61(6)
C1 Zr C3 65.95(10)
C4 Zr C3 35.56(9)
N1 Zr C2 109.71(7)
C1 Zr C2 35.20(10)
C4 Zr C2 65.78(9)
C3 Zr C2 34.58(9)
N1 Zr C7 143.59(7)
C1 Zr C7 34.95(9)
C4 Zr C7 85.11(7)
C3 Zr C7 84.45(8)
C2 Zr C7 64.96(9)
N1 Zr C35 91.13(6)
C1 Zr C35 122.96(8)
C4 Zr C35 111.65(7)
C3 Zr C35 147.09(8)
C2 Zr C35 155.76(8)
C7 Zr C35 90.96(7)
N1 Zr C5 152.21(7)
C1 Zr C5 83.96(7)
C4 Zr C5 34.80(7)
C3 Zr C5 64.83(8)
C2 Zr C5 83.01(7)
C7 Zr C5 64.04(7)
C35 Zr C5 83.85(7)
N1 Zr C6 166.09(6)
C1 Zr C6 63.92(8)
C4 Zr C6 64.13(7)
C3 Zr C6 82.30(7)
C2 Zr C6 81.68(7)
C7 Zr C6 33.79(8)
C35 Zr C6 76.15(6)
C5 Zr C6 33.45(7)
C8 N1 Zr 173.57(13)
C8 N2 C9 110.27(13)
C8 N2 C11 120.79(13)
C9 N2 C11 128.49(13)
C8 N3 C10 110.33(13)
C8 N3 C23 122.63(13)
C10 N3 C23 126.69(13)
C35 N4 C36 178.10(18)
C7 C1 C2 128.3(2)
C7 C1 Zr 74.75(12)
C2 C1 Zr 73.93(12)
C3 C2 C1 129.0(2)
C3 C2 Zr 72.16(11)
C1 C2 Zr 70.87(12)
C2 C3 C4 128.5(2)
C2 C3 Zr 73.27(12)
C4 C3 Zr 71.50(11)
C5 C4 C3 127.2(2)
C5 C4 Zr 75.69(11)
C3 C4 Zr 72.94(12)
C6 C5 C4 128.82(19)
C6 C5 Zr 75.20(11)
C4 C5 Zr 69.50(11)
C5 C6 C7 129.31(19)
C5 C6 Zr 71.35(11)
C7 C6 Zr 70.04(11)
C6 C7 C1 127.8(2)
C6 C7 Zr 76.17(11)
C1 C7 Zr 70.30(12)
N1 C8 N3 129.38(15)
N1 C8 N2 126.58(14)
N3 C8 N2 104.03(13)
C10 C9 N2 107.74(14)
C9 C10 N3 107.60(14)
C12 C11 C16 122.72(15)
C12 C11 N2 118.60(14)
C16 C11 N2 118.54(14)
C13 C12 C11 117.33(15)
C13 C12 C17 120.27(15)
C11 C12 C17 122.40(14)
C14 C13 C12 121.23(16)
C13 C14 C15 120.18(16)
C14 C15 C16 121.11(16)
C15 C16 C11 117.41(16)
C15 C16 C20 120.00(15)
C11 C16 C20 122.58(15)
C12 C17 C19 111.77(15)
C12 C17 C18 109.87(14)
C19 C17 C18 110.96(15)
C16 C20 C21 111.07(15)
C16 C20 C22 111.41(15)
C21 C20 C22 110.45(15)
C28 C23 C24 122.83(15)
C28 C23 N3 118.98(14)
C24 C23 N3 118.19(14)
C25 C24 C23 117.36(16)
C25 C24 C29 121.27(15)
C23 C24 C29 121.29(15)
C26 C25 C24 121.04(16)
C25 C26 C27 120.41(16)
C26 C27 C28 120.94(16)
C27 C28 C23 117.41(15)
C27 C28 C32 121.67(15)
C23 C28 C32 120.91(14)
C24 C29 C31 112.86(16)
C24 C29 C30 109.81(15)
C31 C29 C30 111.15(16)
C28 C32 C33 113.38(14)
C28 C32 C34 110.74(14)
C33 C32 C34 110.28(15)
N4 C35 Zr 175.15(15)
C37 C36 N4 118.24(16)
C37 C36 C41 123.82(16)
N4 C36 C41 117.91(16)
C38 C37 C36 116.86(17)
C38 C37 C42 122.02(18)
C36 C37 C42 121.12(17)
C39 C38 C37 120.68(18)
C40 C39 C38 120.81(18)
C39 C40 C41 120.96(18)
C40 C41 C36 116.86(17)
C40 C41 C43 122.31(18)
C36 C41 C43 120.83(17)

loop_
_geom_bond_atom_site_label_1
_geom_bond_atom_site_label_2
_geom_bond_distance
Zr N1 1.9977(14)
Zr C1 2.323(2)
Zr C4 2.3293(19)
Zr C3 2.3482(19)
Zr C2 2.3624(19)
Zr C7 2.3802(19)
Zr C35 2.3852(18)
Zr C5 2.4096(19)
Zr C6 2.4588(18)
N1 C8 1.274(2)
N2 C8 1.392(2)
N2 C9 1.394(2)
N2 C11 1.433(2)
N3 C8 1.390(2)
N3 C10 1.396(2)
N3 C23 1.438(2)
N4 C35 1.164(2)
N4 C36 1.397(2)
C1 C7 1.413(4)
C1 C2 1.417(4)
C2 C3 1.400(4)
C3 C4 1.428(3)
C4 C5 1.419(3)
C5 C6 1.402(3)
C6 C7 1.408(3)
C9 C10 1.346(2)
C11 C12 1.400(2)
C11 C16 1.403(2)
C12 C13 1.397(2)
C12 C17 1.516(2)
C13 C14 1.383(3)
C14 C15 1.385(3)
C15 C16 1.396(2)
C16 C20 1.514(2)
C17 C19 1.526(3)
C17 C18 1.534(2)
C20 C21 1.526(3)
C20 C22 1.535(3)
C23 C28 1.398(2)
C23 C24 1.400(2)
C24 C25 1.397(2)
C24 C29 1.517(2)
C25 C26 1.380(3)
C26 C27 1.384(3)
C27 C28 1.397(2)
C28 C32 1.521(2)
C29 C31 1.523(3)
C29 C30 1.525(3)
C32 C33 1.528(2)
C32 C34 1.533(2)
C36 C37 1.395(3)
C36 C41 1.399(3)
C37 C38 1.391(3)
C37 C42 1.502(3)
C38 C39 1.386(3)
C39 C40 1.380(3)
C40 C41 1.386(3)
C41 C43 1.499(3)

loop_
_geom_torsion_atom_site_label_1
_geom_torsion_atom_site_label_2
_geom_torsion_atom_site_label_3
_geom_torsion_atom_site_label_4
_geom_torsion
C1 Zr N1 C8 -18.7(11)
C4 Zr N1 C8 -129.8(11)
C3 Zr N1 C8 -92.8(11)
C2 Zr N1 C8 -55.8(11)
C7 Zr N1 C8 18.4(12)
C35 Zr N1 C8 111.6(11)
C5 Zr N1 C8 -169.5(11)
C6 Zr N1 C8 88.0(11)
N1 Zr C1 C7 141.31(12)
C4 Zr C1 C7 -86.74(14)
C3 Zr C1 C7 -116.98(15)
C2 Zr C1 C7 -138.3(2)
C35 Zr C1 C7 26.76(16)
C5 Zr C1 C7 -51.89(14)
C6 Zr C1 C7 -23.82(12)
N1 Zr C1 C2 -80.39(14)
C4 Zr C1 C2 51.56(13)
C3 Zr C1 C2 21.32(12)
C7 Zr C1 C2 138.3(2)
C35 Zr C1 C2 165.06(12)
C5 Zr C1 C2 86.41(13)
C6 Zr C1 C2 114.48(14)
C7 C1 C2 C3 9.1(4)
Zr C1 C2 C3 -45.8(2)
C7 C1 C2 Zr 54.8(2)
N1 Zr C2 C3 -99.77(13)
C1 Zr C2 C3 144.19(19)
C4 Zr C2 C3 23.18(12)
C7 Zr C2 C3 119.32(14)
C35 Zr C2 C3 112.4(2)
C5 Zr C2 C3 54.76(13)
C6 Zr C2 C3 88.49(13)
N1 Zr C2 C1 116.04(12)
C4 Zr C2 C1 -121.02(14)
C3 Zr C2 C1 -144.19(19)
C7 Zr C2 C1 -24.87(12)
C35 Zr C2 C1 -31.8(3)
C5 Zr C2 C1 -89.44(13)
C6 Zr C2 C1 -55.70(13)
C1 C2 C3 C4 -3.1(4)
Zr C2 C3 C4 -48.46(19)
C1 C2 C3 Zr 45.3(2)
N1 Zr C3 C2 93.69(13)
C1 Zr C3 C2 -21.67(12)
C4 Zr C3 C2 -141.88(19)
C7 Zr C3 C2 -52.53(13)
C35 Zr C3 C2 -135.69(15)
C5 Zr C3 C2 -116.40(14)
C6 Zr C3 C2 -86.49(13)
N1 Zr C3 C4 -124.43(12)
C1 Zr C3 C4 120.21(14)
C2 Zr C3 C4 141.88(19)
C7 Zr C3 C4 89.35(13)
C35 Zr C3 C4 6.2(2)
C5 Zr C3 C4 25.48(12)
C6 Zr C3 C4 55.39(13)
C2 C3 C4 C5 -7.0(3)
Zr C3 C4 C5 -56.10(18)
C2 C3 C4 Zr 49.1(2)
N1 Zr C4 C5 -148.56(11)
C1 Zr C4 C5 84.73(13)
C3 Zr C4 C5 136.99(19)
C2 Zr C4 C5 114.40(14)
C7 Zr C4 C5 49.69(13)
C35 Zr C4 C5 -39.39(13)
C6 Zr C4 C5 22.01(11)
N1 Zr C4 C3 74.45(14)
C1 Zr C4 C3 -52.26(14)
C2 Zr C4 C3 -22.59(13)
C7 Zr C4 C3 -87.29(13)
C35 Zr C4 C3 -176.38(12)
C5 Zr C4 C3 -136.99(19)
C6 Zr C4 C3 -114.98(14)
C3 C4 C5 C6 5.6(3)
Zr C4 C5 C6 -49.4(2)
C3 C4 C5 Zr 54.98(18)
N1 Zr C5 C6 -154.79(13)
C1 Zr C5 C6 50.06(13)
C4 Zr C5 C6 142.28(18)
C3 Zr C5 C6 116.28(14)
C2 Zr C5 C6 85.48(13)
C7 Zr C5 C6 19.97(12)
C35 Zr C5 C6 -74.11(12)
N1 Zr C5 C4 62.93(19)
C1 Zr C5 C4 -92.22(14)
C3 Zr C5 C4 -25.99(13)
C2 Zr C5 C4 -56.80(14)
C7 Zr C5 C4 -122.31(14)
C35 Zr C5 C4 143.61(13)
C6 Zr C5 C4 -142.28(18)
C4 C5 C6 C7 5.2(3)
Zr C5 C6 C7 -42.1(2)
C4 C5 C6 Zr 47.36(19)
N1 Zr C6 C5 124.3(3)
C1 Zr C6 C5 -121.91(14)
C4 Zr C6 C5 -22.84(12)
C3 Zr C6 C5 -54.97(13)
C2 Zr C6 C5 -89.89(13)
C7 Zr C6 C5 -146.50(19)
C35 Zr C6 C5 99.97(13)
N1 Zr C6 C7 -89.2(3)
C1 Zr C6 C7 24.58(14)
C4 Zr C6 C7 123.66(15)
C3 Zr C6 C7 91.53(14)
C2 Zr C6 C7 56.60(14)
C35 Zr C6 C7 -113.53(14)
C5 Zr C6 C7 146.50(19)
C5 C6 C7 C1 -8.4(4)
Zr C6 C7 C1 -50.96(19)
C5 C6 C7 Zr 42.5(2)
C2 C1 C7 C6 -1.3(4)
Zr C1 C7 C6 53.2(2)
C2 C1 C7 Zr -54.5(2)
N1 Zr C7 C6 156.11(11)
C1 Zr C7 C6 -139.3(2)
C4 Zr C7 C6 -48.74(13)
C3 Zr C7 C6 -84.44(14)
C2 Zr C7 C6 -114.25(15)
C35 Zr C7 C6 62.91(13)
C5 Zr C7 C6 -19.78(12)
N1 Zr C7 C1 -64.61(18)
C4 Zr C7 C1 90.55(15)
C3 Zr C7 C1 54.85(15)
C2 Zr C7 C1 25.04(14)
C35 Zr C7 C1 -157.80(14)
C5 Zr C7 C1 119.51(15)
C6 Zr C7 C1 139.3(2)
Zr N1 C8 N3 -104.9(11)
Zr N1 C8 N2 73.7(12)
C10 N3 C8 N1 177.19(17)
C23 N3 C8 N1 3.5(3)
C10 N3 C8 N2 -1.64(17)
C23 N3 C8 N2 -175.31(14)
C9 N2 C8 N1 -177.42(16)
C11 N2 C8 N1 -4.5(3)
C9 N2 C8 N3 1.46(17)
C11 N2 C8 N3 174.35(13)
C8 N2 C9 C10 -0.76(18)
C11 N2 C9 C10 -172.95(15)
N2 C9 C10 N3 -0.28(18)
C8 N3 C10 C9 1.24(18)
C23 N3 C10 C9 174.60(15)
C8 N2 C11 C12 85.55(19)
C9 N2 C11 C12 -102.98(19)
C8 N2 C11 C16 -90.24(19)
C9 N2 C11 C16 81.2(2)
C16 C11 C12 C13 1.5(2)
N2 C11 C12 C13 -174.07(14)
C16 C11 C12 C17 -178.04(15)
N2 C11 C12 C17 6.4(2)
C11 C12 C13 C14 0.0(2)
C17 C12 C13 C14 179.59(16)
C12 C13 C14 C15 -1.2(3)
C13 C14 C15 C16 1.0(3)
C14 C15 C16 C11 0.5(2)
C14 C15 C16 C20 179.22(16)
C12 C11 C16 C15 -1.8(2)
N2 C11 C16 C15 173.82(14)
C12 C11 C16 C20 179.53(15)
N2 C11 C16 C20 -4.9(2)
C13 C12 C17 C19 58.9(2)
C11 C12 C17 C19 -121.55(18)
C13 C12 C17 C18 -64.8(2)
C11 C12 C17 C18 114.81(17)
C15 C16 C20 C21 -68.7(2)
C11 C16 C20 C21 109.99(18)
C15 C16 C20 C22 54.9(2)
C11 C16 C20 C22 -126.41(17)
C8 N3 C23 C28 -105.63(18)
C10 N3 C23 C28 81.8(2)
C8 N3 C23 C24 73.6(2)
C10 N3 C23 C24 -98.96(19)
C28 C23 C24 C25 0.4(2)
N3 C23 C24 C25 -178.84(14)
C28 C23 C24 C29 -176.35(15)
N3 C23 C24 C29 4.4(2)
C23 C24 C25 C26 -0.4(2)
C29 C24 C25 C26 176.38(16)
C24 C25 C26 C27 -0.2(3)
C25 C26 C27 C28 0.9(3)
C26 C27 C28 C23 -0.8(2)
C26 C27 C28 C32 177.82(16)
C24 C23 C28 C27 0.2(2)
N3 C23 C28 C27 179.41(14)
C24 C23 C28 C32 -178.47(15)
N3 C23 C28 C32 0.8(2)
C25 C24 C29 C31 41.3(2)
C23 C24 C29 C31 -142.05(17)
C25 C24 C29 C30 -83.3(2)
C23 C24 C29 C30 93.34(19)
C27 C28 C32 C33 24.6(2)
C23 C28 C32 C33 -156.80(16)
C27 C28 C32 C34 -99.96(19)
C23 C28 C32 C34 78.6(2)
C36 N4 C35 Zr -1(8)
N1 Zr C35 N4 -176(2)
C1 Zr C35 N4 -47(2)
C4 Zr C35 N4 53(2)
C3 Zr C35 N4 49(2)
C2 Zr C35 N4 -26(2)
C7 Zr C35 N4 -32(2)
C5 Zr C35 N4 31.6(19)
C6 Zr C35 N4 -1.5(19)
C35 N4 C36 C37 66(6)
C35 N4 C36 C41 -112(6)
N4 C36 C37 C38 -178.61(16)
C41 C36 C37 C38 -0.7(3)
N4 C36 C37 C42 1.4(3)
C41 C36 C37 C42 179.34(17)
C36 C37 C38 C39 -0.5(3)
C42 C37 C38 C39 179.53(19)
C37 C38 C39 C40 1.3(3)
C38 C39 C40 C41 -1.0(3)
C39 C40 C41 C36 -0.1(3)
C39 C40 C41 C43 179.82(18)
C37 C36 C41 C40 0.9(3)
N4 C36 C41 C40 178.89(16)
C37 C36 C41 C43 -178.96(17)
N4 C36 C41 C43 -1.0(3)
